data_2231325
loop_
_publ_author_name
'Loughzail, Mohamed'
'Fernandes, Jos\'e A.'
'Baouid, Abdesselam'
'Essaber, Mohamed'
'Cavaleiro, Jos\'e A. S.'
'Almeida Paz, Filipe A.'

_publ_section_title
;
 4-Phenyl-1-(prop-2-yn-1-yl)-1<i>H</i>-1,5-benzodiazepin-2(3<i>H</i>)-one
;
_journal_coeditor_code TK2762
_journal_issue 8
_journal_name_full 'Acta Crystallographica Section E'
_journal_page_first o2075
_journal_page_last o2076
_journal_paper_doi 10.1107/S1600536811027371
_journal_volume 67
_journal_year 2011
_chemical_formula_moiety 'C18 H14 N2 O'
_chemical_formula_sum 'C18 H14 N2 O'
_chemical_formula_weight 274.31
_chemical_name_systematic
;
4-Phenyl-1-(prop-2-yn-1-yl)-1<i>H</i>-1,5-benzodiazepin-2(3<i>H</i>)-one
;
_space_group_IT_number 14
_symmetry_cell_setting monoclinic
_symmetry_space_group_name_Hall '-P 2yn'
_symmetry_space_group_name_H-M 'P 1 21/n 1'
_atom_sites_solution_hydrogens geom
_atom_sites_solution_primary direct
_atom_sites_solution_secondary difmap
_cell_angle_alpha 90.00
_cell_angle_beta 102.962(4)
_cell_angle_gamma 90.00
_cell_formula_units_Z 4
_cell_length_a 8.2574(14)
_cell_length_b 18.961(3)
_cell_length_c 9.0914(15)
_cell_measurement_reflns_used 2335
_cell_measurement_temperature 150(2)
_cell_measurement_theta_max 32.72
_cell_measurement_theta_min 2.54
_cell_volume 1387.2(4)
_computing_cell_refinement 'SAINT-Plus (Bruker, 2005)'
_computing_data_collection 'APEX2 (Bruker, 2006)'
_computing_data_reduction 'SAINT-Plus (Bruker, 2005)'
_computing_molecular_graphics 'DIAMOND (Brandenburg, 2009)'
_computing_publication_material 'SHELXTL (Sheldrick, 2008)'
_computing_structure_refinement 'SHELXTL (Sheldrick, 2008)'
_computing_structure_solution 'SHELXTL (Sheldrick, 2008)'
_diffrn_ambient_temperature 150(2)
_diffrn_measured_fraction_theta_full 0.989
_diffrn_measured_fraction_theta_max 0.989
_diffrn_measurement_device_type 'Bruker X8 Kappa CCD APEX II'
_diffrn_measurement_method '\w / \f scans'
_diffrn_radiation_monochromator graphite
_diffrn_radiation_source 'fine-focus sealed tube'
_diffrn_radiation_type MoK\a
_diffrn_radiation_wavelength 0.71073
_diffrn_reflns_av_R_equivalents 0.0337
_diffrn_reflns_av_sigmaI/netI 0.0516
_diffrn_reflns_limit_h_max 11
_diffrn_reflns_limit_h_min -12
_diffrn_reflns_limit_k_max 29
_diffrn_reflns_limit_k_min -24
_diffrn_reflns_limit_l_max 13
_diffrn_reflns_limit_l_min -10
_diffrn_reflns_number 11049
_diffrn_reflns_theta_full 33.14
_diffrn_reflns_theta_max 33.14
_diffrn_reflns_theta_min 3.70
_diffrn_standards_number 0
_exptl_absorpt_coefficient_mu 0.083
_exptl_absorpt_correction_T_max 0.9967
_exptl_absorpt_correction_T_min 0.9901
_exptl_absorpt_correction_type multi-scan
_exptl_absorpt_process_details
;
(SADABS; Sheldrick, 1997)
;
_exptl_crystal_colour Yellow
_exptl_crystal_density_diffrn 1.314
_exptl_crystal_density_method 'not measured'
_exptl_crystal_description Block
_exptl_crystal_F_000 576
_exptl_crystal_size_max 0.12
_exptl_crystal_size_mid 0.08
_exptl_crystal_size_min 0.04
_refine_diff_density_max 0.454
_refine_diff_density_min -0.245
_refine_ls_extinction_method none
_refine_ls_goodness_of_fit_ref 1.053
_refine_ls_hydrogen_treatment constr
_refine_ls_matrix_type full
_refine_ls_number_parameters 190
_refine_ls_number_reflns 5228
_refine_ls_number_restraints 0
_refine_ls_restrained_S_all 1.053
_refine_ls_R_factor_all 0.0799
_refine_ls_R_factor_gt 0.0519
_refine_ls_shift/su_max 0.000
_refine_ls_shift/su_mean 0.000
_refine_ls_structure_factor_coef Fsqd
_refine_ls_weighting_details 'calc w=1/[\s^2^(Fo^2^)+(0.0689P)^2^+0.0950P] where P=(Fo^2^+2Fc^2^)/3'
_refine_ls_weighting_scheme calc
_refine_ls_wR_factor_gt 0.1293
_refine_ls_wR_factor_ref 0.1429
_reflns_number_gt 3621
_reflns_number_total 5228
_reflns_threshold_expression I>2\s(I)
_cod_data_source_file tk2762.cif
_cod_data_source_block I
_cod_original_cell_volume 1387.1(4)
_cod_original_sg_symbol_H-M 'P 21/n'
_cod_database_code 2231325
_cod_database_fobs_code 2231325

loop_
_symmetry_equiv_pos_as_xyz
'x, y, z'
'-x+1/2, y+1/2, -z+1/2'
'-x, -y, -z'
'x-1/2, -y-1/2, z-1/2'

loop_
_atom_site_type_symbol
_atom_site_label
_atom_site_fract_x
_atom_site_fract_y
_atom_site_fract_z
_atom_site_U_iso_or_equiv
_atom_site_adp_type
_atom_site_calc_flag
_atom_site_refinement_flags
_atom_site_occupancy
_atom_site_symmetry_multiplicity
N N1 0.81747(12) 0.20787(5) 0.66080(10) 0.01806(19) Uani d . 1 1
N N2 0.80660(13) 0.05512(5) 0.73647(10) 0.0212(2) Uani d . 1 1
O O1 0.73372(11) 0.20477(5) 0.40627(9) 0.0263(2) Uani d . 1 1
C C1 0.92473(14) 0.26835(6) 0.64614(12) 0.0203(2) Uani d . 1 1
H H1A 1.0213 0.2687 0.7333 0.024 Uiso calc R 1 1
H H1B 0.9675 0.2624 0.5535 0.024 Uiso calc R 1 1
C C2 0.83874(16) 0.33625(6) 0.63915(12) 0.0247(2) Uani d . 1 1
C C3 0.7724(2) 0.39109(7) 0.63764(16) 0.0338(3) Uani d . 1 1
H H3 0.7187 0.4355 0.6364 0.041 Uiso calc R 1 1
C C4 0.72159(14) 0.18209(6) 0.52947(11) 0.0191(2) Uani d . 1 1
C C5 0.60888(14) 0.12224(6) 0.54917(13) 0.0218(2) Uani d . 1 1
H H5A 0.5294 0.1118 0.4527 0.026 Uiso calc R 1 1
H H5B 0.5453 0.1343 0.6260 0.026 Uiso calc R 1 1
C C6 0.72038(14) 0.05952(6) 0.59981(12) 0.0197(2) Uani d . 1 1
C C7 0.73684(14) 0.00310(6) 0.49079(12) 0.0203(2) Uani d . 1 1
C C8 0.84549(16) -0.05308(6) 0.53927(14) 0.0250(2) Uani d . 1 1
H H8 0.9068 -0.0547 0.6410 0.030 Uiso calc R 1 1
C C9 0.86457(17) -0.10638(7) 0.44028(15) 0.0289(3) Uani d . 1 1
H H9 0.9375 -0.1446 0.4751 0.035 Uiso calc R 1 1
C C10 0.77807(19) -0.10440(7) 0.29068(15) 0.0318(3) Uani d . 1 1
H H10 0.7916 -0.1410 0.2231 0.038 Uiso calc R 1 1
C C11 0.67212(19) -0.04871(7) 0.24087(14) 0.0318(3) Uani d . 1 1
H H11 0.6135 -0.0468 0.1383 0.038 Uiso calc R 1 1
C C12 0.65061(17) 0.00474(7) 0.34008(13) 0.0263(3) Uani d . 1 1
H H12 0.5767 0.0426 0.3048 0.032 Uiso calc R 1 1
C C13 0.80668(15) 0.11000(6) 0.83976(12) 0.0206(2) Uani d . 1 1
C C14 0.81461(17) 0.09009(6) 0.99013(13) 0.0265(3) Uani d . 1 1
H H14 0.8139 0.0414 1.0143 0.032 Uiso calc R 1 1
C C15 0.82341(17) 0.13908(7) 1.10369(13) 0.0285(3) Uani d . 1 1
H H15 0.8261 0.1241 1.2039 0.034 Uiso calc R 1 1
C C16 0.82834(16) 0.21074(7) 1.07035(13) 0.0259(2) Uani d . 1 1
H H16 0.8353 0.2449 1.1480 0.031 Uiso calc R 1 1
C C17 0.82299(15) 0.23177(6) 0.92394(12) 0.0221(2) Uani d . 1 1
H H17 0.8267 0.2806 0.9020 0.026 Uiso calc R 1 1
C C18 0.81219(14) 0.18262(6) 0.80699(11) 0.0187(2) Uani d . 1 1

loop_
_atom_site_aniso_label
_atom_site_aniso_U_11
_atom_site_aniso_U_22
_atom_site_aniso_U_33
_atom_site_aniso_U_12
_atom_site_aniso_U_13
_atom_site_aniso_U_23
N1 0.0243(5) 0.0140(4) 0.0163(4) -0.0031(4) 0.0055(3) -0.0011(3)
N2 0.0281(5) 0.0145(4) 0.0223(4) 0.0000(4) 0.0083(4) -0.0004(3)
O1 0.0319(5) 0.0288(5) 0.0172(3) -0.0007(4) 0.0036(3) 0.0012(3)
C1 0.0248(5) 0.0163(5) 0.0207(4) -0.0036(4) 0.0071(4) -0.0004(4)
C2 0.0341(6) 0.0196(5) 0.0213(5) -0.0056(5) 0.0083(4) 0.0002(4)
C3 0.0461(8) 0.0222(6) 0.0355(6) 0.0045(6) 0.0145(6) 0.0060(5)
C4 0.0209(5) 0.0165(5) 0.0192(4) 0.0034(4) 0.0033(4) -0.0012(4)
C5 0.0213(5) 0.0176(5) 0.0258(5) -0.0010(4) 0.0038(4) -0.0033(4)
C6 0.0227(5) 0.0138(5) 0.0241(5) -0.0023(4) 0.0082(4) -0.0015(4)
C7 0.0241(5) 0.0146(5) 0.0242(5) -0.0042(4) 0.0092(4) -0.0029(4)
C8 0.0265(6) 0.0189(5) 0.0310(5) 0.0004(4) 0.0094(4) -0.0032(5)
C9 0.0323(6) 0.0204(6) 0.0379(6) 0.0021(5) 0.0162(5) -0.0042(5)
C10 0.0422(8) 0.0240(6) 0.0355(6) -0.0056(6) 0.0224(6) -0.0095(5)
C11 0.0438(8) 0.0296(7) 0.0243(5) -0.0063(6) 0.0126(5) -0.0053(5)
C12 0.0350(7) 0.0198(5) 0.0252(5) -0.0019(5) 0.0088(5) -0.0005(4)
C13 0.0263(5) 0.0158(5) 0.0208(4) 0.0005(4) 0.0074(4) -0.0009(4)
C14 0.0387(7) 0.0197(5) 0.0229(5) 0.0008(5) 0.0105(5) 0.0036(4)
C15 0.0397(7) 0.0290(6) 0.0190(5) 0.0015(5) 0.0110(4) 0.0023(5)
C16 0.0346(6) 0.0254(6) 0.0194(4) 0.0000(5) 0.0099(4) -0.0038(4)
C17 0.0299(6) 0.0170(5) 0.0204(4) -0.0007(4) 0.0078(4) -0.0025(4)
C18 0.0224(5) 0.0174(5) 0.0169(4) -0.0002(4) 0.0060(4) 0.0001(4)

loop_
_atom_type_symbol
_atom_type_description
_atom_type_scat_dispersion_real
_atom_type_scat_dispersion_imag
_atom_type_scat_source
C C 0.0033 0.0016 'International Tables Vol C Tables 4.2.6.8 and 6.1.1.4'
H H 0.0000 0.0000 'International Tables Vol C Tables 4.2.6.8 and 6.1.1.4'
N N 0.0061 0.0033 'International Tables Vol C Tables 4.2.6.8 and 6.1.1.4'
O O 0.0106 0.0060 'International Tables Vol C Tables 4.2.6.8 and 6.1.1.4'

loop_
_geom_angle_atom_site_label_1
_geom_angle_atom_site_label_2
_geom_angle_atom_site_label_3
_geom_angle
C4 N1 C18 124.24(10)
C4 N1 C1 116.21(9)
C18 N1 C1 119.45(9)
C6 N2 C13 120.99(10)
C2 C1 N1 113.12(10)
C2 C1 H1A 109.0
N1 C1 H1A 109.0
C2 C1 H1B 109.0
N1 C1 H1B 109.0
H1A C1 H1B 107.8
C3 C2 C1 178.08(13)
C2 C3 H3 180.0
O1 C4 N1 121.55(11)
O1 C4 C5 123.62(10)
N1 C4 C5 114.75(9)
C4 C5 C6 106.21(9)
C4 C5 H5A 110.5
C6 C5 H5A 110.5
C4 C5 H5B 110.5
C6 C5 H5B 110.5
H5A C5 H5B 108.7
N2 C6 C7 118.90(10)
N2 C6 C5 120.78(10)
C7 C6 C5 120.28(9)
C12 C7 C8 118.44(11)
C12 C7 C6 122.43(11)
C8 C7 C6 119.11(10)
C9 C8 C7 120.60(12)
C9 C8 H8 119.7
C7 C8 H8 119.7
C8 C9 C10 120.56(12)
C8 C9 H9 119.7
C10 C9 H9 119.7
C11 C10 C9 119.40(12)
C11 C10 H10 120.3
C9 C10 H10 120.3
C10 C11 C12 120.45(12)
C10 C11 H11 119.8
C12 C11 H11 119.8
C11 C12 C7 120.53(12)
C11 C12 H12 119.7
C7 C12 H12 119.7
N2 C13 C14 116.43(10)
N2 C13 C18 125.31(10)
C14 C13 C18 118.07(10)
C15 C14 C13 122.04(11)
C15 C14 H14 119.0
C13 C14 H14 119.0
C14 C15 C16 119.54(11)
C14 C15 H15 120.2
C16 C15 H15 120.2
C17 C16 C15 119.64(11)
C17 C16 H16 120.2
C15 C16 H16 120.2
C16 C17 C18 121.48(11)
C16 C17 H17 119.3
C18 C17 H17 119.3
C17 C18 C13 119.22(10)
C17 C18 N1 118.34(10)
C13 C18 N1 122.33(10)

loop_
_geom_bond_atom_site_label_1
_geom_bond_atom_site_label_2
_geom_bond_distance
N1 C4 1.3665(13)
N1 C18 1.4226(13)
N1 C1 1.4731(14)
N2 C6 1.2886(14)
N2 C13 1.4017(14)
O1 C4 1.2246(13)
C1 C2 1.4648(17)
C1 H1A 0.9900
C1 H1B 0.9900
C2 C3 1.1739(19)
C3 H3 0.9500
C4 C5 1.5037(16)
C5 C6 1.5112(16)
C5 H5A 0.9900
C5 H5B 0.9900
C6 C7 1.4851(15)
C7 C12 1.3956(16)
C7 C8 1.3988(17)
C8 C9 1.3855(17)
C8 H8 0.9500
C9 C10 1.388(2)
C9 H9 0.9500
C10 C11 1.381(2)
C10 H10 0.9500
C11 C12 1.3942(17)
C11 H11 0.9500
C12 H12 0.9500
C13 C14 1.4056(16)
C13 C18 1.4115(16)
C14 C15 1.3785(17)
C14 H14 0.9500
C15 C16 1.3947(18)
C15 H15 0.9500
C16 C17 1.3807(16)
C16 H16 0.9500
C17 C18 1.4015(15)
C17 H17 0.9500

loop_
_geom_hbond_atom_site_label_D
_geom_hbond_atom_site_label_H
_geom_hbond_atom_site_label_A
_geom_hbond_site_symmetry_A
_geom_hbond_distance_DH
_geom_hbond_distance_HA
_geom_hbond_distance_DA
_geom_hbond_angle_DHA
C1 H1A O1 4_666 0.99 2.14 3.1074(15) 166
C3 H3 N2 2_656 0.95 2.58 3.4269(18) 149

loop_
_geom_torsion_atom_site_label_1
_geom_torsion_atom_site_label_2
_geom_torsion_atom_site_label_3
_geom_torsion_atom_site_label_4
_geom_torsion
C4 N1 C1 C2 84.64(12)
C18 N1 C1 C2 -91.95(12)
C18 N1 C4 O1 -178.39(11)
C1 N1 C4 O1 5.21(16)
C18 N1 C4 C5 -1.33(15)
C1 N1 C4 C5 -177.73(9)
O1 C4 C5 C6 106.80(12)
N1 C4 C5 C6 -70.19(12)
C13 N2 C6 C7 174.26(10)
C13 N2 C6 C5 -3.54(17)
C4 C5 C6 N2 75.83(13)
C4 C5 C6 C7 -101.94(11)
N2 C6 C7 C12 -178.58(11)
C5 C6 C7 C12 -0.77(17)
N2 C6 C7 C8 -0.12(16)
C5 C6 C7 C8 177.70(11)
C12 C7 C8 C9 -1.09(18)
C6 C7 C8 C9 -179.61(11)
C7 C8 C9 C10 0.98(19)
C8 C9 C10 C11 -0.1(2)
C9 C10 C11 C12 -0.7(2)
C10 C11 C12 C7 0.6(2)
C8 C7 C12 C11 0.32(18)
C6 C7 C12 C11 178.80(11)
C6 N2 C13 C14 144.00(12)
C6 N2 C13 C18 -41.08(17)
N2 C13 C14 C15 176.89(12)
C18 C13 C14 C15 1.6(2)
C13 C14 C15 C16 -1.4(2)
C14 C15 C16 C17 0.5(2)
C15 C16 C17 C18 0.18(19)
C16 C17 C18 C13 -0.01(18)
C16 C17 C18 N1 -176.21(11)
N2 C13 C18 C17 -175.69(11)
C14 C13 C18 C17 -0.85(17)
N2 C13 C18 N1 0.36(18)
C14 C13 C18 N1 175.20(11)
C4 N1 C18 C17 -140.25(11)
C1 N1 C18 C17 36.05(15)
C4 N1 C18 C13 43.68(17)
C1 N1 C18 C13 -140.03(11)

loop_
_cod_related_entry_id
_cod_related_entry_database
_cod_related_entry_code
1 ChemSpider 30656887
